data_4067778
loop_
_publ_author_name
'Zhang, Wan-Zheng'
'Han, Ying-Feng'
'Lin, Yue-Jian'
'Jin, Guo-Xin'

_publ_section_title
;
 [2+2] Photodimerization in the Solid State Aided by Molecular Templates
 of Rectangular Macrocycles Bearing Oxamidato Ligands
;
_journal_issue 13
_journal_name_full Organometallics
_journal_page_first 2842
_journal_paper_doi 10.1021/om901125r
_journal_volume 29
_journal_year 2010
_chemical_formula_sum 'C38 H46 Cl8 N2 O2 Rh2'
_chemical_formula_weight 1052.19
_chemical_name_systematic
; 
 ? 
;
_space_group_IT_number 2
_symmetry_cell_setting triclinic
_symmetry_space_group_name_Hall '-P 1'
_symmetry_space_group_name_H-M 'P -1'
_atom_sites_solution_hydrogens geom
_atom_sites_solution_primary direct
_atom_sites_solution_secondary difmap
_audit_creation_method SHELXL-97
_cell_angle_alpha 98.828(4)
_cell_angle_beta 102.200(4)
_cell_angle_gamma 107.769(4)
_cell_formula_units_Z 1
_cell_length_a 8.577(3)
_cell_length_b 11.861(4)
_cell_length_c 11.888(4)
_cell_measurement_reflns_used 972
_cell_measurement_temperature 293(2)
_cell_measurement_theta_max 26.730
_cell_measurement_theta_min 2.264
_cell_volume 1094.4(6)
_computing_cell_refinement 'Bruker SMART'
_computing_data_collection 'Bruker SMART'
_computing_data_reduction 'Bruker SHELXTL'
_computing_molecular_graphics 'Bruker SHELXTL'
_computing_publication_material 'Bruker SHELXTL'
_computing_structure_refinement 'SHELXL-97 (Sheldrick, 1997)'
_computing_structure_solution 'SHELXS-97 (Sheldrick, 1990)'
_diffrn_ambient_temperature 293(2)
_diffrn_measured_fraction_theta_full 0.971
_diffrn_measured_fraction_theta_max 0.971
_diffrn_measurement_device_type 'CCD area detector'
_diffrn_measurement_method 'phi and omega scans'
_diffrn_radiation_monochromator graphite
_diffrn_radiation_source 'fine-focus sealed tube'
_diffrn_radiation_type MoK\a
_diffrn_radiation_wavelength 0.71073
_diffrn_reflns_av_R_equivalents 0.0319
_diffrn_reflns_av_sigmaI/netI 0.0451
_diffrn_reflns_limit_h_max 10
_diffrn_reflns_limit_h_min -8
_diffrn_reflns_limit_k_max 13
_diffrn_reflns_limit_k_min -14
_diffrn_reflns_limit_l_max 14
_diffrn_reflns_limit_l_min -14
_diffrn_reflns_number 4970
_diffrn_reflns_theta_full 26.00
_diffrn_reflns_theta_max 26.00
_diffrn_reflns_theta_min 1.80
_diffrn_standards_decay_% 2.55
_exptl_absorpt_coefficient_mu 1.277
_exptl_absorpt_correction_T_max 0.9047
_exptl_absorpt_correction_T_min 0.8829
_exptl_absorpt_correction_type multi-scan
_exptl_absorpt_process_details sadabs
_exptl_crystal_colour red
_exptl_crystal_density_diffrn 1.597
_exptl_crystal_density_method 'not measured'
_exptl_crystal_description prism
_exptl_crystal_F_000 530
_exptl_crystal_size_max 0.10
_exptl_crystal_size_mid 0.10
_exptl_crystal_size_min 0.08
_refine_diff_density_max 0.580
_refine_diff_density_min -0.414
_refine_diff_density_rms 0.086
_refine_ls_extinction_method none
_refine_ls_goodness_of_fit_ref 0.995
_refine_ls_hydrogen_treatment constr
_refine_ls_matrix_type full
_refine_ls_number_parameters 241
_refine_ls_number_reflns 4189
_refine_ls_number_restraints 0
_refine_ls_restrained_S_all 0.995
_refine_ls_R_factor_all 0.0453
_refine_ls_R_factor_gt 0.0366
_refine_ls_shift/su_max 0.001
_refine_ls_shift/su_mean 0.000
_refine_ls_structure_factor_coef Fsqd
_refine_ls_weighting_details 'calc w=1/[\s^2^(Fo^2^)+(0.0509P)^2^+0.0000P] where P=(Fo^2^+2Fc^2^)/3'
_refine_ls_weighting_scheme calc
_refine_ls_wR_factor_gt 0.0878
_refine_ls_wR_factor_ref 0.0914
_reflns_number_gt 3518
_reflns_number_total 4189
_reflns_threshold_expression >2sigma(I)
_cod_data_source_file om901125r_si_002.cif
_cod_data_source_block 2a
_cod_depositor_comments
;
The following automatic conversions were performed:

'_symmetry_cell_setting' value 'Triclinic' changed to 'triclinic'
according to /home/saulius/struct/CIF-dictionaries/cif_core.dic
dictionary named 'cif_core.dic' version 2.4.1 from 2010-06-29.

Automatic conversion script
Id: cif_fix_values 1715 2011-07-08 13:25:40Z adriana 
;
_cod_original_cell_volume 1094.3(7)
_cod_original_sg_symbol_H-M P-1
_cod_database_code 4067778

loop_
_symmetry_equiv_pos_as_xyz
'x, y, z'
'-x, -y, -z'

loop_
_atom_site_label
_atom_site_type_symbol
_atom_site_fract_x
_atom_site_fract_y
_atom_site_fract_z
_atom_site_U_iso_or_equiv
_atom_site_adp_type
_atom_site_occupancy
_atom_site_symmetry_multiplicity
_atom_site_calc_flag
_atom_site_refinement_flags
Rh1 Rh 0.17626(3) 0.50994(2) 0.72993(2) 0.03797(11) Uani 1 1 d .
N1 N -0.0212(4) 0.3907(2) 0.5848(2) 0.0400(7) Uani 1 1 d .
O1 O 0.1783(3) 0.6158(2) 0.6007(2) 0.0498(7) Uani 1 1 d .
Cl1 Cl -0.03056(13) 0.58688(10) 0.78791(9) 0.0611(3) Uani 1 1 d .
C1 C 0.0570(4) 0.5641(3) 0.5062(3) 0.0402(8) Uani 1 1 d .
C2 C -0.1186(4) 0.2690(3) 0.5845(3) 0.0406(8) Uani 1 1 d .
C3 C -0.2008(5) 0.2479(3) 0.6717(3) 0.0495(9) Uani 1 1 d .
H3 H -0.1990 0.3129 0.7274 0.059 Uiso 1 1 calc R
C4 C -0.2857(5) 0.1293(4) 0.6756(4) 0.0594(11) Uani 1 1 d .
H4 H -0.3404 0.1163 0.7346 0.071 Uiso 1 1 calc R
C5 C -0.2918(5) 0.0311(3) 0.5960(4) 0.0567(11) Uani 1 1 d .
C6 C -0.2103(6) 0.0535(3) 0.5090(4) 0.0626(11) Uani 1 1 d .
H6 H -0.2130 -0.0118 0.4533 0.075 Uiso 1 1 calc R
C7 C -0.1249(5) 0.1707(3) 0.5028(3) 0.0549(10) Uani 1 1 d .
H7 H -0.0715 0.1834 0.4431 0.066 Uiso 1 1 calc R
C8 C -0.3862(6) -0.0987(4) 0.6010(5) 0.0789(15) Uani 1 1 d .
H8A H -0.4754 -0.1387 0.5289 0.118 Uiso 1 1 calc R
H8B H -0.4345 -0.0971 0.6668 0.118 Uiso 1 1 calc R
H8C H -0.3082 -0.1421 0.6105 0.118 Uiso 1 1 calc R
C9 C 0.3391(6) 0.5559(4) 0.9069(3) 0.0626(12) Uani 1 1 d .
C10 C 0.2607(5) 0.4282(4) 0.8659(4) 0.0540(10) Uani 1 1 d .
C11 C 0.3157(6) 0.3936(4) 0.7687(4) 0.0681(13) Uani 1 1 d .
C12 C 0.4186(6) 0.4972(7) 0.7449(4) 0.0820(17) Uani 1 1 d .
C13 C 0.4349(5) 0.5980(4) 0.8325(5) 0.0758(16) Uani 1 1 d .
C14 C 0.3164(10) 0.6283(7) 1.0150(5) 0.149(4) Uani 1 1 d .
H14A H 0.1977 0.6040 1.0115 0.223 Uiso 1 1 calc R
H14B H 0.3596 0.7135 1.0168 0.223 Uiso 1 1 calc R
H14C H 0.3776 0.6131 1.0852 0.223 Uiso 1 1 calc R
C15 C 0.1538(7) 0.3441(7) 0.9249(6) 0.131(3) Uani 1 1 d .
H15A H 0.0610 0.2815 0.8658 0.196 Uiso 1 1 calc R
H15B H 0.1098 0.3894 0.9761 0.196 Uiso 1 1 calc R
H15C H 0.2223 0.3076 0.9707 0.196 Uiso 1 1 calc R
C16 C 0.2704(10) 0.2628(6) 0.7030(7) 0.186(5) Uani 1 1 d .
H16A H 0.3526 0.2302 0.7393 0.278 Uiso 1 1 calc R
H16B H 0.2708 0.2603 0.6219 0.278 Uiso 1 1 calc R
H16C H 0.1593 0.2152 0.7061 0.278 Uiso 1 1 calc R
C17 C 0.5045(9) 0.5039(13) 0.6476(6) 0.230(7) Uani 1 1 d .
H17A H 0.4977 0.5722 0.6153 0.344 Uiso 1 1 calc R
H17B H 0.4491 0.4304 0.5864 0.344 Uiso 1 1 calc R
H17C H 0.6219 0.5136 0.6785 0.344 Uiso 1 1 calc R
C18 C 0.5357(9) 0.7290(7) 0.8398(9) 0.218(6) Uani 1 1 d .
H18A H 0.6444 0.7346 0.8271 0.327 Uiso 1 1 calc R
H18B H 0.5521 0.7776 0.9167 0.327 Uiso 1 1 calc R
H18C H 0.4748 0.7582 0.7804 0.327 Uiso 1 1 calc R
C19 C 0.1635(6) 0.8996(4) 0.8535(4) 0.0721(12) Uani 1 1 d .
H19 H 0.1374 0.8131 0.8196 0.087 Uiso 1 1 calc R
Cl2 Cl 0.1712(2) 0.91929(16) 1.00320(13) 0.1070(5) Uani 1 1 d .
Cl3 Cl 0.3597(2) 0.98277(17) 0.83665(16) 0.1118(5) Uani 1 1 d .
Cl4 Cl 0.0068(2) 0.94647(18) 0.77681(15) 0.1131(6) Uani 1 1 d .

loop_
_atom_site_aniso_label
_atom_site_aniso_U_11
_atom_site_aniso_U_22
_atom_site_aniso_U_33
_atom_site_aniso_U_23
_atom_site_aniso_U_13
_atom_site_aniso_U_12
Rh1 0.03579(16) 0.04082(16) 0.03044(15) 0.01440(11) -0.00087(11) 0.00765(11)
N1 0.0391(16) 0.0394(15) 0.0311(14) 0.0154(12) -0.0014(12) 0.0033(12)
O1 0.0453(14) 0.0441(13) 0.0388(13) 0.0195(11) -0.0103(11) -0.0037(11)
Cl1 0.0494(6) 0.0664(6) 0.0632(6) 0.0085(5) 0.0058(5) 0.0243(5)
C1 0.0367(18) 0.0419(19) 0.0354(18) 0.0157(15) 0.0034(15) 0.0058(15)
C2 0.0389(19) 0.0393(18) 0.0356(17) 0.0165(14) 0.0015(15) 0.0048(15)
C3 0.050(2) 0.049(2) 0.0435(19) 0.0141(16) 0.0097(17) 0.0082(17)
C4 0.052(2) 0.063(3) 0.056(2) 0.032(2) 0.014(2) 0.002(2)
C5 0.050(2) 0.044(2) 0.065(3) 0.0277(19) -0.001(2) 0.0045(18)
C6 0.071(3) 0.039(2) 0.065(3) 0.0089(19) 0.009(2) 0.009(2)
C7 0.063(3) 0.047(2) 0.047(2) 0.0154(17) 0.0138(19) 0.0066(19)
C8 0.070(3) 0.051(2) 0.099(4) 0.040(2) 0.000(3) 0.003(2)
C9 0.065(3) 0.074(3) 0.038(2) -0.0017(19) -0.0196(19) 0.038(2)
C10 0.041(2) 0.070(3) 0.053(2) 0.039(2) 0.0032(18) 0.0173(19)
C11 0.061(3) 0.072(3) 0.060(3) -0.007(2) -0.017(2) 0.042(2)
C12 0.045(3) 0.169(6) 0.055(3) 0.056(3) 0.021(2) 0.050(3)
C13 0.043(2) 0.067(3) 0.089(3) 0.047(3) -0.024(2) -0.005(2)
C14 0.172(7) 0.212(8) 0.054(3) -0.043(4) -0.038(4) 0.140(7)
C15 0.067(4) 0.198(7) 0.135(5) 0.136(5) 0.012(4) 0.021(4)
C16 0.169(7) 0.136(6) 0.187(8) -0.081(5) -0.096(6) 0.118(6)
C17 0.093(5) 0.57(2) 0.103(5) 0.161(9) 0.064(5) 0.159(9)
C18 0.091(5) 0.128(6) 0.334(13) 0.163(8) -0.099(6) -0.049(4)
C19 0.068(3) 0.072(3) 0.072(3) 0.011(2) 0.011(2) 0.026(2)
Cl2 0.1208(13) 0.1255(12) 0.0779(9) 0.0278(8) 0.0308(9) 0.0430(10)
Cl3 0.0766(10) 0.1347(13) 0.1206(13) 0.0330(10) 0.0350(9) 0.0251(9)
Cl4 0.0914(11) 0.1580(16) 0.0983(11) 0.0243(10) 0.0080(9) 0.0700(11)

loop_
_atom_type_symbol
_atom_type_description
_atom_type_scat_dispersion_real
_atom_type_scat_dispersion_imag
_atom_type_scat_source
C C 0.0033 0.0016 'International Tables Vol C Tables 4.2.6.8 and 6.1.1.4'
H H 0.0000 0.0000 'International Tables Vol C Tables 4.2.6.8 and 6.1.1.4'
N N 0.0061 0.0033 'International Tables Vol C Tables 4.2.6.8 and 6.1.1.4'
O O 0.0106 0.0060 'International Tables Vol C Tables 4.2.6.8 and 6.1.1.4'
Cl Cl 0.1484 0.1585 'International Tables Vol C Tables 4.2.6.8 and 6.1.1.4'
Rh Rh -1.1178 0.9187 'International Tables Vol C Tables 4.2.6.8 and 6.1.1.4'

loop_
_geom_angle_atom_site_label_1
_geom_angle_atom_site_label_2
_geom_angle_atom_site_label_3
_geom_angle
_geom_angle_site_symmetry_1
_geom_angle_site_symmetry_3
N1 Rh1 C12 116.6(2) . .
N1 Rh1 C10 115.24(14) . .
C12 Rh1 C10 64.54(16) . .
N1 Rh1 C11 99.42(14) . .
C12 Rh1 C11 38.3(2) . .
C10 Rh1 C11 38.19(17) . .
N1 Rh1 O1 77.63(9) . .
C12 Rh1 O1 97.96(15) . .
C10 Rh1 O1 161.29(13) . .
C11 Rh1 O1 129.88(18) . .
N1 Rh1 C13 155.0(2) . .
C12 Rh1 C13 38.9(2) . .
C10 Rh1 C13 64.20(15) . .
C11 Rh1 C13 64.01(19) . .
O1 Rh1 C13 98.24(13) . .
N1 Rh1 C9 153.09(16) . .
C12 Rh1 C9 64.12(18) . .
C10 Rh1 C9 38.67(16) . .
C11 Rh1 C9 63.79(16) . .
O1 Rh1 C9 129.25(15) . .
C13 Rh1 C9 37.56(19) . .
N1 Rh1 Cl1 87.48(9) . .
C12 Rh1 Cl1 155.91(18) . .
C10 Rh1 Cl1 106.02(13) . .
C11 Rh1 Cl1 142.75(16) . .
O1 Rh1 Cl1 87.37(8) . .
C13 Rh1 Cl1 117.20(19) . .
C9 Rh1 Cl1 94.34(13) . .
C1 N1 C2 120.5(3) 2_566 .
C1 N1 Rh1 115.6(2) 2_566 .
C2 N1 Rh1 123.82(19) . .
C1 O1 Rh1 113.41(19) . .
O1 C1 N1 127.0(3) . 2_566
O1 C1 C1 118.4(3) . 2_566
N1 C1 C1 114.6(3) 2_566 2_566
C7 C2 C3 118.8(3) . .
C7 C2 N1 121.3(3) . .
C3 C2 N1 119.8(3) . .
C2 C3 C4 119.6(4) . .
C5 C4 C3 122.3(4) . .
C4 C5 C6 117.5(3) . .
C4 C5 C8 121.8(4) . .
C6 C5 C8 120.8(4) . .
C5 C6 C7 121.5(4) . .
C2 C7 C6 120.3(4) . .
C13 C9 C10 108.1(4) . .
C13 C9 C14 128.4(6) . .
C10 C9 C14 123.6(6) . .
C13 C9 Rh1 70.6(2) . .
C10 C9 Rh1 69.6(2) . .
C14 C9 Rh1 125.5(3) . .
C11 C10 C9 107.4(4) . .
C11 C10 C15 126.1(5) . .
C9 C10 C15 126.1(5) . .
C11 C10 Rh1 71.1(2) . .
C9 C10 Rh1 71.8(2) . .
C15 C10 Rh1 127.6(3) . .
C12 C11 C10 108.7(4) . .
C12 C11 C16 126.9(6) . .
C10 C11 C16 124.5(6) . .
C12 C11 Rh1 70.0(3) . .
C10 C11 Rh1 70.7(2) . .
C16 C11 Rh1 126.1(3) . .
C11 C12 C13 107.7(4) . .
C11 C12 C17 127.4(8) . .
C13 C12 C17 124.8(8) . .
C11 C12 Rh1 71.8(2) . .
C13 C12 Rh1 71.7(3) . .
C17 C12 Rh1 123.7(4) . .
C9 C13 C12 108.1(4) . .
C9 C13 C18 126.5(7) . .
C12 C13 C18 125.4(7) . .
C9 C13 Rh1 71.8(2) . .
C12 C13 Rh1 69.4(2) . .
C18 C13 Rh1 123.0(3) . .
Cl3 C19 Cl2 110.2(3) . .
Cl3 C19 Cl4 109.0(3) . .
Cl2 C19 Cl4 111.2(3) . .

loop_
_geom_bond_atom_site_label_1
_geom_bond_atom_site_label_2
_geom_bond_distance
_geom_bond_site_symmetry_2
Rh1 N1 2.097(3) .
Rh1 C12 2.102(4) .
Rh1 C10 2.119(3) .
Rh1 C11 2.125(4) .
Rh1 O1 2.127(2) .
Rh1 C13 2.133(4) .
Rh1 C9 2.149(3) .
Rh1 Cl1 2.4012(13) .
N1 C1 1.301(4) 2_566
N1 C2 1.429(4) .
O1 C1 1.275(4) .
C1 N1 1.301(4) 2_566
C1 C1 1.500(6) 2_566
C2 C7 1.377(5) .
C2 C3 1.385(5) .
C3 C4 1.385(5) .
C4 C5 1.363(6) .
C5 C6 1.380(6) .
C5 C8 1.522(5) .
C6 C7 1.382(5) .
C9 C13 1.379(7) .
C9 C10 1.413(6) .
C9 C14 1.515(7) .
C10 C11 1.389(6) .
C10 C15 1.502(6) .
C11 C12 1.386(7) .
C11 C16 1.516(7) .
C12 C13 1.410(8) .
C12 C17 1.497(7) .
C13 C18 1.508(7) .
C19 Cl3 1.742(5) .
C19 Cl2 1.743(5) .
C19 Cl4 1.744(5) .

loop_
_geom_hbond_atom_site_label_D
_geom_hbond_atom_site_label_H
_geom_hbond_atom_site_label_A
_geom_hbond_distance_DH
_geom_hbond_distance_HA
_geom_hbond_distance_DA
_geom_hbond_angle_DHA
C19 H19 Cl1 0.98 2.55 3.454(5) 152.9
